data_1535867
loop_
_publ_author_name
'Uhrlandt, S.'
'Meyer, G.'

_publ_section_title
;
 Trigonal-bipyramidale Cluster mit interstitiellen C2Hanteln in den
 Chloriden K (M5 (C2)) Cl10 (M= La, Ce, Pr) und Rb (M5 (C2)) Cl10 (M= Pr,
 Nd)
;
_journal_name_full 'Zeitschrift fuer Anorganische und Allgemeine Chemie'
_journal_page_first 1872
_journal_page_last 1878
_journal_volume 620
_journal_year 1994
_chemical_formula_sum 'C2 Cl10 K La5'
_chemical_name_systematic 'K (La5 (C2)) Cl10'
_space_group_IT_number 14
_symmetry_space_group_name_Hall '-P 2ybc'
_symmetry_space_group_name_H-M 'P 1 21/c 1'
_cell_angle_alpha 90
_cell_angle_beta 119.74
_cell_angle_gamma 90
_cell_formula_units_Z 4
_cell_length_a 8.5632
_cell_length_b 15.074
_cell_length_c 17.115
_cell_volume 1918.245
_citation_journal_id_ASTM ZAACAB
_cod_data_source_file Uhrlandt_ZAACAB_1994_1666.cif
_cod_data_source_block C2Cl10K1La5
_cod_original_formula_sum 'C2 Cl10 K1 La5'
_cod_database_code 1535867

loop_
_symmetry_equiv_pos_as_xyz
x,y,z
-x,y+1/2,-z+1/2
-x,-y,-z
x,-y-1/2,z-1/2

loop_
_atom_site_label
_atom_site_type_symbol
_atom_site_fract_x
_atom_site_fract_y
_atom_site_fract_z
_atom_site_occupancy
_atom_site_U_iso_or_equiv
Cl3 Cl-1 0.8064 0.4295 0.2414 1 0.0
Cl7 Cl-1 0.8865 0.4435 0.7683 1 0.0
C1 C 0.832 0.2883 0.0835 1 0.0
Cl10 Cl-1 0.2426 0.7275 0.1284 1 0.0
Cl8 Cl-1 0.4897 0.0496 0.9119 1 0.0
La3 La+2 0.8363 0.0335 0.0852 1 0.0
La4 La+2 0.8262 0.4439 0.0783 1 0.0
La1 La+2 0.5355 0.2358 0.9577 1 0.0
Cl2 Cl-1 0.4875 0.2301 0.1228 1 0.0
Cl9 Cl-1 0.5386 0.9209 0.5701 1 0.0
La2 La+2 0.0856 0.2407 0.06 1 0.0
Cl5 Cl-1 0.1643 0.4298 0.0656 1 0.0
Cl4 Cl-1 0.1654 0.053 0.0811 1 0.0
Cl1 Cl-1 0.261 0.2609 0.7571 1 0.0
La5 La+2 0.8798 0.2444 0.2316 1 0.0
Cl6 Cl-1 0.1577 0.1864 0.9122 1 0.0
C2 C 0.83 0.1891 0.082 1 0.0
K1 K 0.5148 0.4533 0.762 1 0.0
